data_7719124
loop_
_publ_author_name
'Routh, Kousik'
'Kumar Swain, Rajesha'
'Kumar, Gaurav'
'Pradeep, Chullikkattil P.'

_publ_section_title
;
 Amine functionalized quinolinium polyoxometalates as highly active
 heterogeneous catalysts for solvent-free CO<sub>2</sub> cycloaddition and
 Knoevenagel condensation reactions.
;
_journal_issue 32
_journal_name_full 'Dalton transactions (Cambridge, England : 2003)'
_journal_page_first 12324
_journal_page_last 12339
_journal_paper_doi 10.1039/d5dt00934k
_journal_volume 54
_journal_year 2025
_chemical_formula_moiety 'O28 V10, 4(C10 H10 Cl N2), 2(C3 H7 N O), 2(O)'
_chemical_formula_sum 'C46 H60 Cl4 N10 O32 V10'
_chemical_formula_weight 1916.24
_space_group_crystal_system triclinic
_space_group_IT_number 2
_space_group_name_Hall '-P 1'
_space_group_name_H-M_alt 'P -1'
_atom_sites_solution_hydrogens mixed
_atom_sites_solution_primary iterative
_audit_creation_date 2024-08-27
_audit_creation_method
;
Olex2 1.3
(compiled 2020.11.12 svn.r5f609507 for OlexSys, GUI svn.r6408)
;
_audit_update_record
;
2024-10-11 deposited with the CCDC.	2025-07-16 downloaded from the CCDC.
;
_cell_angle_alpha 114.428(5)
_cell_angle_beta 99.672(4)
_cell_angle_gamma 99.647(4)
_cell_formula_units_Z 1
_cell_length_a 10.7219(4)
_cell_length_b 12.6345(6)
_cell_length_c 14.2538(10)
_cell_measurement_reflns_used 3466
_cell_measurement_temperature 293(2)
_cell_measurement_theta_max 27.4030
_cell_measurement_theta_min 2.2080
_cell_volume 1671.52(18)
_computing_cell_refinement 'CrysAlisPro 1.171.39.46e (Rigaku OD, 2018)'
_computing_data_collection 'CrysAlisPro 1.171.39.46e (Rigaku OD, 2018)'
_computing_data_reduction 'CrysAlisPro 1.171.39.46e (Rigaku OD, 2018)'
_diffrn_ambient_temperature 293(2)
_diffrn_detector 'CCD plate'
_diffrn_detector_area_resol_mean 15.9974
_diffrn_detector_type Eos
_diffrn_measured_fraction_theta_full 0.977
_diffrn_measured_fraction_theta_max 0.858
_diffrn_measurement_details
;
List of Runs (angles in degrees, time in seconds):

  # Type    Start    End  Width  t~exp~   \w     \q     \k     \f   Frames
#--------------------------------------------------------------------------
  1  \w     35.00 120.00   1.00   59.55    --   26.84 178.00  90.00   85
  2  \w     28.00 102.00   1.00   59.55    --   26.84  37.00 -60.00   74
  3  \w    -51.00  65.00   1.00   59.55    --   26.84 -77.00  60.00  116
  4  \w    -47.00  64.00   1.00   59.55    --   26.84 -57.00 150.00  111
;
_diffrn_measurement_device 'four-circle diffractometer'
_diffrn_measurement_device_type 'SuperNova, Dual, Cu at home/near, Eos'
_diffrn_measurement_method '\w scans'
_diffrn_orient_matrix_type 'CrysAlisPro convention (1999,Acta A55,543-557)'
_diffrn_orient_matrix_UB_11 0.0279178000
_diffrn_orient_matrix_UB_12 0.0111277000
_diffrn_orient_matrix_UB_13 0.0530526000
_diffrn_orient_matrix_UB_21 -0.0304922000
_diffrn_orient_matrix_UB_22 -0.0604714000
_diffrn_orient_matrix_UB_23 -0.0131288000
_diffrn_orient_matrix_UB_31 0.0559651000
_diffrn_orient_matrix_UB_32 -0.0175056000
_diffrn_orient_matrix_UB_33 -0.0149903000
_diffrn_radiation_monochromator mirror
_diffrn_radiation_probe x-ray
_diffrn_radiation_type 'Mo K\a'
_diffrn_radiation_wavelength 0.71073
_diffrn_reflns_av_R_equivalents 0.0454
_diffrn_reflns_av_unetI/netI 0.0730
_diffrn_reflns_Laue_measured_fraction_full 0.977
_diffrn_reflns_Laue_measured_fraction_max 0.858
_diffrn_reflns_limit_h_max 13
_diffrn_reflns_limit_h_min -12
_diffrn_reflns_limit_k_max 12
_diffrn_reflns_limit_k_min -16
_diffrn_reflns_limit_l_max 17
_diffrn_reflns_limit_l_min -18
_diffrn_reflns_number 9772
_diffrn_reflns_point_group_measured_fraction_full 0.977
_diffrn_reflns_point_group_measured_fraction_max 0.858
_diffrn_reflns_theta_full 25.242
_diffrn_reflns_theta_max 28.173
_diffrn_reflns_theta_min 1.835
_diffrn_source 'micro-focus sealed X-ray tube'
_diffrn_source_type 'SuperNova (Mo) X-ray Source'
_exptl_absorpt_coefficient_mu 1.586
_exptl_absorpt_correction_T_max 1.000
_exptl_absorpt_correction_T_min 0.618
_exptl_absorpt_correction_type gaussian
_exptl_absorpt_process_details
;
CrysAlisPro 1.171.39.46e (Rigaku Oxford Diffraction, 2018)
Numerical absorption correction based on gaussian integration over
			a multifaceted crystal model
Empirical absorption correction using spherical harmonics,
 implemented in SCALE3 ABSPACK scaling algorithm.
;
_exptl_crystal_density_diffrn 1.904
_exptl_crystal_density_method 'not measured'
_exptl_crystal_description triclinic
_exptl_crystal_F_000 960
_exptl_crystal_size_max 0.233
_exptl_crystal_size_mid 0.126
_exptl_crystal_size_min 0.084
_refine_diff_density_max 1.130
_refine_diff_density_min -0.979
_refine_diff_density_rms 0.129
_refine_ls_extinction_method none
_refine_ls_goodness_of_fit_ref 1.039
_refine_ls_hydrogen_treatment constr
_refine_ls_matrix_type full
_refine_ls_number_parameters 465
_refine_ls_number_reflns 7052
_refine_ls_number_restraints 0
_refine_ls_restrained_S_all 1.039
_refine_ls_R_factor_all 0.0939
_refine_ls_R_factor_gt 0.0687
_refine_ls_shift/su_max 0.000
_refine_ls_shift/su_mean 0.000
_refine_ls_structure_factor_coef Fsqd
_refine_ls_weighting_details 'w=1/[\s^2^(Fo^2^)+(0.1076P)^2^+0.8086P] where P=(Fo^2^+2Fc^2^)/3'
_refine_ls_weighting_scheme calc
_refine_ls_wR_factor_gt 0.1770
_refine_ls_wR_factor_ref 0.2064
_reflns_Friedel_coverage 0.000
_reflns_number_gt 4986
_reflns_number_total 7052
_reflns_threshold_expression 'I > 2\s(I)'
_cod_data_source_file d5dt00934k2.cif
_cod_data_source_block gk_114_1_rt_mo
_cod_depositor_comments 'Adding full bibliography for 7719124--7719126.cif.'
_cod_original_cell_volume 1671.50(17)
_cod_database_code 7719124
_shelx_shelxl_version_number 2018/3
_publ_section_exptl
;
Any special experimental details
;
_chemical_oxdiff_formula 'C46  H58  Cl4  N10  O32  V10  '
_shelx_space_group_comment
;
The symmetry employed for this shelxl refinement is uniquely defined
by the following loop, which should always be used as a source of
symmetry information in preference to the above space-group names.
They are only intended as comments.
;
_reflns_odcompleteness_completeness 98.35
_reflns_odcompleteness_iscentric 1
_reflns_odcompleteness_theta 26.32
_olex2_refinement_description
;
1. Fixed Uiso
 At 1.2 times of:
  All C(H) groups, All N(H,H) groups
 At 1.5 times of:
  All C(H,H,H) groups
2.a Rotating group:
 N4(H4A,H4B)
2.b Aromatic/amide H refined with riding coordinates:
 C18(H18), C15(H15), C12(H12), C5(H5), C2(H2), C11(H11), C16(H16), C8(H8),
 C6(H6), C23(H23), C1(H1)
2.c X=CH2 refined with riding coordinates:
 N2(H2A,H2B)
2.d Idealised Me refined as rotating group:
 C20(H20A,H20B,H20C), C10(H10A,H10B,H10C), C21(H21A,H21B,H21C), C22(H22A,H22B,
 H22C)
;
_olex2_submission_special_instructions 'No special instructions were received'
_oxdiff_exptl_absorpt_empirical_details
;
Empirical correction (ABSPACK) includes:
- Absorption correction using spherical harmonics
- Frame scaling
;
_oxdiff_exptl_absorpt_empirical_full_max 8.919
_oxdiff_exptl_absorpt_empirical_full_min 0.590

loop_
_space_group_symop_operation_xyz
'x, y, z'
'-x, -y, -z'

loop_
_atom_site_label
_atom_site_type_symbol
_atom_site_fract_x
_atom_site_fract_y
_atom_site_fract_z
_atom_site_U_iso_or_equiv
_atom_site_adp_type
_atom_site_occupancy
_atom_site_site_symmetry_order
_atom_site_calc_flag
_atom_site_refinement_flags_posn
_atom_site_refinement_flags_adp
_atom_site_refinement_flags_occupancy
_atom_site_disorder_assembly
_atom_site_disorder_group
V4 V 0.53026(6) 0.61068(6) 0.46799(6) 0.0255(2) Uani 1 1 d . . . . .
V5 V 0.68341(7) 0.41083(7) 0.40607(7) 0.0306(2) Uani 1 1 d . . . . .
V3 V 0.26145(7) 0.41937(7) 0.35982(7) 0.0313(2) Uani 1 1 d . . . . .
V1 V 0.47129(8) 0.41640(8) 0.23300(7) 0.0347(2) Uani 1 1 d . . . . .
V2 V 0.42258(9) 0.21275(7) 0.29740(7) 0.0390(2) Uani 1 1 d . . . . .
Cl2 Cl 1.3765(2) 0.7398(2) 0.0903(2) 0.1024(8) Uani 1 1 d . . . . .
Cl1 Cl 0.6876(3) 0.9644(3) 0.2469(3) 0.1440(13) Uani 1 1 d . . . . .
O8 O 0.7012(3) 0.5821(3) 0.4943(3) 0.0274(7) Uani 1 1 d . . . . .
O7 O 0.3448(3) 0.5864(3) 0.4578(3) 0.0290(7) Uani 1 1 d . . . . .
O14 O 0.5272(3) 0.5822(2) 0.6022(3) 0.0273(7) Uani 1 1 d . . . . .
O4 O 0.5210(3) 0.5944(3) 0.3431(3) 0.0309(7) Uani 1 1 d . . . . .
O5 O 0.6458(3) 0.4259(3) 0.2835(3) 0.0344(7) Uani 1 1 d . . . . .
O12 O 0.5746(3) 0.7597(3) 0.5502(3) 0.0350(8) Uani 1 1 d . . . . .
O9 O 0.5986(3) 0.2476(3) 0.3384(3) 0.0383(8) Uani 1 1 d . . . . .
O3 O 0.2990(3) 0.4291(3) 0.2494(3) 0.0365(8) Uani 1 1 d . . . . .
O6 O 0.2480(3) 0.2472(3) 0.3037(3) 0.0417(8) Uani 1 1 d . . . . .
O11 O 0.1083(3) 0.4173(3) 0.3417(3) 0.0433(9) Uani 1 1 d . . . . .
O13 O 0.8343(3) 0.4095(3) 0.4207(3) 0.0437(9) Uani 1 1 d . . . . .
O2 O 0.4209(3) 0.2560(3) 0.1885(3) 0.0426(8) Uani 1 1 d . . . . .
O1 O 0.4683(3) 0.4276(4) 0.1255(3) 0.0480(9) Uani 1 1 d . . . . .
O10 O 0.3783(4) 0.0689(3) 0.2365(4) 0.0574(11) Uani 1 1 d . . . . .
N2 N 0.9663(4) 0.6890(4) 0.5047(4) 0.0518(12) Uani 1 1 d . . . . .
H2A H 0.883907 0.673182 0.501040 0.062 Uiso 1 1 calc R U . . .
H2B H 1.017387 0.660959 0.536039 0.062 Uiso 1 1 calc R U . . .
N3 N 0.8857(5) 0.6748(5) 0.0536(4) 0.0573(13) Uani 1 1 d . . . . .
N4 N 0.8853(5) 0.4893(4) 0.2347(4) 0.0526(12) Uani 1 1 d . . . . .
H4A H 0.961957 0.510803 0.278021 0.063 Uiso 1 1 d R U . . .
H4B H 0.828589 0.505950 0.271568 0.063 Uiso 1 1 d R U . . .
N1 N 1.1260(6) 0.9016(5) 0.3817(5) 0.0642(15) Uani 1 1 d . . . . .
C13 C 0.8878(5) 0.5499(5) 0.1772(5) 0.0445(12) Uani 1 1 d . . . . .
C14 C 1.0062(5) 0.5972(4) 0.1571(4) 0.0414(12) Uani 1 1 d . . . . .
C19 C 1.0028(6) 0.6594(5) 0.0953(4) 0.0444(12) Uani 1 1 d . . . . .
N5 N -0.1919(7) 0.1095(5) 0.1021(5) 0.0708(16) Uani 1 1 d . . . . .
C3 C 1.0137(6) 0.7556(5) 0.4628(5) 0.0551(15) Uani 1 1 d . . . . .
C18 C 1.1187(6) 0.7042(5) 0.0750(5) 0.0542(15) Uani 1 1 d . . . . .
H18 H 1.117086 0.745560 0.034091 0.065 Uiso 1 1 calc R U . . .
C15 C 1.1277(6) 0.5836(5) 0.1969(6) 0.0562(16) Uani 1 1 d . . . . .
H15 H 1.131744 0.543490 0.238833 0.067 Uiso 1 1 calc R U . . .
C9 C 0.9950(6) 0.8825(6) 0.3677(5) 0.0555(15) Uani 1 1 d . . . . .
C4 C 0.9368(6) 0.8039(5) 0.4110(5) 0.0521(14) Uani 1 1 d . . . . .
C12 C 0.7721(6) 0.5674(6) 0.1305(6) 0.0584(16) Uani 1 1 d . . . . .
H12 H 0.693047 0.536506 0.140293 0.070 Uiso 1 1 calc R U . . .
C5 C 0.8086(7) 0.7852(6) 0.3997(6) 0.0628(17) Uani 1 1 d . . . . .
H5 H 0.770361 0.739484 0.429531 0.075 Uiso 1 1 calc R U . . .
C2 C 1.1577(8) 0.7846(7) 0.4727(7) 0.077(2) Uani 1 1 d . . . . .
H2 H 1.213691 0.756966 0.509005 0.093 Uiso 1 1 calc R U . . .
C11 C 0.7729(6) 0.6289(6) 0.0710(6) 0.0623(17) Uani 1 1 d . . . . .
H11 H 0.694464 0.639428 0.041679 0.075 Uiso 1 1 calc R U . . .
O15 O 0.0193(6) 0.1003(6) 0.1653(5) 0.112(2) Uani 1 1 d . . . . .
C16 C 1.2378(7) 0.6256(6) 0.1775(7) 0.069(2) Uani 1 1 d . . . . .
H16 H 1.316433 0.613973 0.205025 0.083 Uiso 1 1 calc R U . . .
C8 C 0.9229(8) 0.9277(6) 0.3196(6) 0.073(2) Uani 1 1 d . . . . .
H8 H 0.961072 0.977457 0.293196 0.088 Uiso 1 1 calc R U . . .
C17 C 1.2346(7) 0.6866(6) 0.1159(6) 0.0636(18) Uani 1 1 d . . . . .
C20 C 0.8777(9) 0.7413(8) -0.0094(7) 0.088(3) Uani 1 1 d . . . . .
H20A H 0.928006 0.823479 0.034157 0.133 Uiso 1 1 calc R U . . .
H20B H 0.787780 0.738931 -0.033958 0.133 Uiso 1 1 calc R U . . .
H20C H 0.912059 0.704971 -0.069667 0.133 Uiso 1 1 calc R U . . .
C6 C 0.7286(7) 0.8287(7) 0.3473(7) 0.074(2) Uani 1 1 d . . . . .
H6 H 0.638457 0.810152 0.338730 0.088 Uiso 1 1 calc R U . . .
C7 C 0.7872(8) 0.9008(7) 0.3077(7) 0.075(2) Uani 1 1 d . . . . .
C10 C 1.1969(8) 0.9767(8) 0.3416(9) 0.100(3) Uani 1 1 d . . . . .
H10A H 1.156048 0.948092 0.267143 0.151 Uiso 1 1 calc R U . . .
H10B H 1.286366 0.972336 0.350587 0.151 Uiso 1 1 calc R U . . .
H10C H 1.194681 1.058780 0.380774 0.151 Uiso 1 1 calc R U . . .
C21 C -0.2072(10) 0.0185(8) -0.0013(6) 0.101(3) Uani 1 1 d . . . . .
H21A H -0.126652 0.028878 -0.021448 0.152 Uiso 1 1 calc R U . . .
H21B H -0.275986 0.023439 -0.050782 0.152 Uiso 1 1 calc R U . . .
H21C H -0.229451 -0.058898 -0.002429 0.152 Uiso 1 1 calc R U . . .
C23 C -0.0799(10) 0.1473(8) 0.1775(7) 0.093(3) Uani 1 1 d . . . . .
H23 H -0.071900 0.211614 0.243237 0.111 Uiso 1 1 calc R U . . .
C22 C -0.2991(12) 0.1575(10) 0.1265(10) 0.129(4) Uani 1 1 d . . . . .
H22A H -0.312070 0.207372 0.091931 0.194 Uiso 1 1 calc R U . . .
H22B H -0.281102 0.204935 0.202381 0.194 Uiso 1 1 calc R U . . .
H22C H -0.376854 0.092809 0.101633 0.194 Uiso 1 1 calc R U . . .
C1 C 1.2027(8) 0.8509(8) 0.4282(8) 0.089(3) Uani 1 1 d . . . . .
H1 H 1.290771 0.863698 0.428508 0.106 Uiso 1 1 calc R U . . .
O16 O 1.4790(7) 0.9845(10) 0.4114(10) 0.178(5) Uani 1 1 d . . . . .

loop_
_atom_site_aniso_label
_atom_site_aniso_U_11
_atom_site_aniso_U_22
_atom_site_aniso_U_33
_atom_site_aniso_U_23
_atom_site_aniso_U_13
_atom_site_aniso_U_12
V4 0.0219(4) 0.0346(4) 0.0307(4) 0.0241(4) 0.0085(3) 0.0075(3)
V5 0.0257(4) 0.0426(5) 0.0366(5) 0.0267(4) 0.0134(3) 0.0135(3)
V3 0.0212(4) 0.0465(5) 0.0332(5) 0.0272(4) 0.0046(3) 0.0048(3)
V1 0.0323(4) 0.0510(5) 0.0301(5) 0.0268(4) 0.0097(3) 0.0102(4)
V2 0.0449(5) 0.0354(5) 0.0374(5) 0.0183(4) 0.0130(4) 0.0053(4)
Cl2 0.0831(13) 0.1130(16) 0.153(2) 0.0898(17) 0.0655(15) 0.0175(12)
Cl1 0.1077(19) 0.172(3) 0.202(4) 0.156(3) -0.006(2) 0.0174(17)
O8 0.0184(13) 0.0362(16) 0.0346(18) 0.0232(14) 0.0073(12) 0.0054(12)
O7 0.0235(14) 0.0425(17) 0.0382(19) 0.0321(15) 0.0102(13) 0.0125(12)
O14 0.0253(15) 0.0334(16) 0.0321(18) 0.0228(14) 0.0094(13) 0.0073(12)
O4 0.0273(15) 0.0467(18) 0.0325(18) 0.0291(15) 0.0101(13) 0.0122(13)
O5 0.0320(16) 0.0495(19) 0.0354(19) 0.0280(16) 0.0154(14) 0.0146(14)
O12 0.0361(17) 0.0333(16) 0.043(2) 0.0251(15) 0.0101(15) 0.0065(13)
O9 0.0472(19) 0.0379(18) 0.043(2) 0.0252(16) 0.0207(16) 0.0162(15)
O3 0.0279(16) 0.054(2) 0.036(2) 0.0316(17) 0.0039(14) 0.0077(14)
O6 0.0392(18) 0.0423(19) 0.039(2) 0.0210(17) 0.0039(15) -0.0012(15)
O11 0.0232(16) 0.071(2) 0.047(2) 0.041(2) 0.0056(15) 0.0051(15)
O13 0.0334(18) 0.063(2) 0.056(2) 0.041(2) 0.0191(17) 0.0216(16)
O2 0.047(2) 0.048(2) 0.0309(19) 0.0198(17) 0.0091(16) 0.0036(16)
O1 0.045(2) 0.075(3) 0.036(2) 0.038(2) 0.0105(17) 0.0132(18)
O10 0.077(3) 0.040(2) 0.052(3) 0.0215(19) 0.018(2) 0.0048(19)
N2 0.035(2) 0.071(3) 0.073(4) 0.055(3) 0.017(2) 0.010(2)
N3 0.063(3) 0.061(3) 0.044(3) 0.032(3) -0.006(2) 0.005(2)
N4 0.043(3) 0.075(3) 0.059(3) 0.044(3) 0.024(2) 0.017(2)
N1 0.075(4) 0.055(3) 0.068(4) 0.036(3) 0.016(3) 0.008(3)
C13 0.054(3) 0.046(3) 0.043(3) 0.025(3) 0.023(3) 0.017(2)
C14 0.049(3) 0.043(3) 0.038(3) 0.021(2) 0.018(2) 0.013(2)
C19 0.059(3) 0.040(3) 0.035(3) 0.019(2) 0.011(2) 0.010(2)
N5 0.097(5) 0.072(4) 0.055(4) 0.031(3) 0.034(3) 0.032(3)
C3 0.068(4) 0.049(3) 0.053(4) 0.031(3) 0.020(3) 0.002(3)
C18 0.066(4) 0.054(3) 0.048(4) 0.030(3) 0.020(3) 0.007(3)
C15 0.055(3) 0.067(4) 0.082(5) 0.056(4) 0.030(3) 0.029(3)
C9 0.048(3) 0.053(3) 0.054(4) 0.019(3) 0.013(3) -0.001(3)
C4 0.057(3) 0.045(3) 0.055(4) 0.026(3) 0.020(3) 0.003(3)
C12 0.043(3) 0.074(4) 0.063(4) 0.035(4) 0.013(3) 0.018(3)
C5 0.086(5) 0.072(4) 0.063(4) 0.051(4) 0.036(4) 0.031(4)
C2 0.091(5) 0.085(5) 0.105(7) 0.075(5) 0.047(5) 0.041(4)
C11 0.051(3) 0.069(4) 0.061(4) 0.035(3) -0.010(3) 0.013(3)
O15 0.063(4) 0.127(5) 0.088(5) 0.021(4) -0.005(3) -0.021(3)
C16 0.057(4) 0.077(4) 0.107(6) 0.059(4) 0.044(4) 0.033(3)
C8 0.108(6) 0.051(4) 0.070(5) 0.040(4) 0.036(4) -0.002(4)
C17 0.070(4) 0.053(3) 0.083(5) 0.037(4) 0.044(4) 0.013(3)
C20 0.095(6) 0.103(6) 0.075(5) 0.072(5) -0.014(4) -0.001(4)
C6 0.064(4) 0.082(5) 0.098(6) 0.062(5) 0.018(4) 0.023(4)
C7 0.077(5) 0.072(4) 0.082(6) 0.050(4) 0.008(4) 0.010(4)
C10 0.081(5) 0.090(6) 0.122(8) 0.046(6) 0.048(5) -0.012(4)
C21 0.139(8) 0.093(6) 0.046(5) 0.006(4) 0.005(5) 0.052(6)
C23 0.099(7) 0.090(6) 0.050(5) 0.011(4) 0.012(5) -0.007(5)
C22 0.160(10) 0.176(10) 0.165(11) 0.129(9) 0.115(9) 0.113(9)
C1 0.063(4) 0.113(6) 0.133(8) 0.086(6) 0.047(5) 0.027(4)
O16 0.088(5) 0.268(10) 0.338(14) 0.258(11) 0.110(7) 0.075(5)

loop_
_atom_type_symbol
_atom_type_description
_atom_type_scat_dispersion_real
_atom_type_scat_dispersion_imag
_atom_type_scat_source
C C 0.0033 0.0016 'International Tables Vol C Tables 4.2.6.8 and 6.1.1.4'
H H 0.0000 0.0000 'International Tables Vol C Tables 4.2.6.8 and 6.1.1.4'
Cl Cl 0.1484 0.1585 'International Tables Vol C Tables 4.2.6.8 and 6.1.1.4'
N N 0.0061 0.0033 'International Tables Vol C Tables 4.2.6.8 and 6.1.1.4'
O O 0.0106 0.0060 'International Tables Vol C Tables 4.2.6.8 and 6.1.1.4'
V V 0.3005 0.5294 'International Tables Vol C Tables 4.2.6.8 and 6.1.1.4'

loop_
_exptl_crystal_face_index_h
_exptl_crystal_face_index_k
_exptl_crystal_face_index_l
_exptl_crystal_face_perp_dist
14 2 -10 0.1217
-15 4 3 0.1209
0 8 11 0.0327
2 -8 19 0.0213
-8 -13 13 0.0433
6 -17 6 0.0414
-3 9 -19 0.0721
13 -3 -11 0.1002
-1 18 -7 0.0660
11 -12 10 0.0395
-1 -6 -13 0.0489

loop_
_geom_angle_atom_site_label_1
_geom_angle_atom_site_label_2
_geom_angle_atom_site_label_3
_geom_angle
_geom_angle_site_symmetry_1
_geom_angle_site_symmetry_3
_geom_angle_publ_flag
V1 V4 V3 60.19(3) . . ?
V2 V4 V3 116.42(3) 2_666 . ?
V2 V4 V1 175.72(3) 2_666 . ?
O8 V4 V3 127.16(9) . . ?
O8 V4 V1 88.69(10) . . ?
O8 V4 V2 91.81(10) . 2_666 ?
O8 V4 O7 156.33(13) . . ?
O8 V4 O14 80.80(12) . 2_666 ?
O8 V4 O14 80.74(12) . . ?
O7 V4 V3 36.46(10) . . ?
O7 V4 V1 90.58(10) . . ?
O7 V4 V2 87.26(10) . 2_666 ?
O7 V4 O14 80.94(12) . 2_666 ?
O7 V4 O14 80.93(12) . . ?
O14 V4 V3 86.20(8) . . ?
O14 V4 V3 46.39(7) 2_666 . ?
O14 V4 V1 48.91(9) 2_666 . ?
O14 V4 V1 127.25(8) . . ?
O14 V4 V2 127.00(9) 2_666 2_666 ?
O14 V4 V2 48.73(8) . 2_666 ?
O14 V4 O14 78.35(13) . 2_666 ?
O4 V4 V3 83.53(11) . . ?
O4 V4 V1 37.92(11) . . ?
O4 V4 V2 146.08(11) . 2_666 ?
O4 V4 O8 97.02(14) . . ?
O4 V4 O7 96.87(14) . . ?
O4 V4 O14 86.81(14) . 2_666 ?
O4 V4 O14 165.16(14) . . ?
O12 V4 V3 133.05(11) . . ?
O12 V4 V1 144.78(13) . . ?
O12 V4 V2 39.31(12) . 2_666 ?
O12 V4 O8 97.54(15) . . ?
O12 V4 O7 96.64(15) . . ?
O12 V4 O14 87.96(15) . . ?
O12 V4 O14 166.31(15) . 2_666 ?
O12 V4 O4 106.87(17) . . ?
V3 V5 V1 122.45(3) 2_666 . ?
V3 V5 V2 118.24(3) 2_666 . ?
V2 V5 V1 59.56(3) . . ?
O8 V5 V3 42.68(10) . 2_666 ?
O8 V5 V1 88.39(9) . . ?
O8 V5 V2 125.20(8) . . ?
O8 V5 O7 77.98(13) . 2_666 ?
O8 V5 O14 77.33(11) . 2_666 ?
O7 V5 V3 39.00(9) 2_666 2_666 ?
O7 V5 V1 124.25(8) 2_666 . ?
O7 V5 V2 85.30(9) 2_666 . ?
O7 V5 O14 75.45(12) 2_666 2_666 ?
O14 V5 V3 85.58(8) 2_666 2_666 ?
O14 V5 V1 48.81(8) 2_666 . ?
O14 V5 V2 47.92(7) 2_666 . ?
O5 V5 V3 134.50(11) . 2_666 ?
O5 V5 V1 32.93(10) . . ?
O5 V5 V2 83.18(11) . . ?
O5 V5 O8 91.85(14) . . ?
O5 V5 O7 156.23(13) . 2_666 ?
O5 V5 O14 81.41(13) . 2_666 ?
O5 V5 O9 93.35(16) . . ?
O9 V5 V3 126.73(12) . 2_666 ?
O9 V5 V1 82.92(12) . . ?
O9 V5 V2 32.02(10) . . ?
O9 V5 O8 155.12(14) . . ?
O9 V5 O7 87.74(15) . 2_666 ?
O9 V5 O14 79.43(13) . 2_666 ?
O13 V5 V3 90.64(15) . 2_666 ?
O13 V5 V1 134.88(15) . . ?
O13 V5 V2 133.82(14) . . ?
O13 V5 O8 100.66(16) . . ?
O13 V5 O7 100.84(17) . 2_666 ?
O13 V5 O14 176.04(17) . 2_666 ?
O13 V5 O5 102.14(18) . . ?
O13 V5 O9 101.98(17) . . ?
V4 V3 V1 59.90(2) . . ?
V5 V3 V4 62.69(3) 2_666 . ?
V5 V3 V1 122.36(3) 2_666 . ?
O8 V3 V4 81.12(8) 2_666 . ?
O8 V3 V5 40.14(8) 2_666 2_666 ?
O8 V3 V1 123.06(8) 2_666 . ?
O8 V3 O14 74.49(11) 2_666 2_666 ?
O7 V3 V4 36.57(8) . . ?
O7 V3 V5 40.79(10) . 2_666 ?
O7 V3 V1 90.40(9) . . ?
O7 V3 O8 77.27(13) . 2_666 ?
O7 V3 O14 78.43(11) . 2_666 ?
O7 V3 O6 152.98(14) . . ?
O14 V3 V4 43.70(7) 2_666 . ?
O14 V3 V5 85.64(8) 2_666 2_666 ?
O14 V3 V1 48.57(8) 2_666 . ?
O3 V3 V4 79.71(11) . . ?
O3 V3 V5 135.82(12) . 2_666 ?
O3 V3 V1 33.73(10) . . ?
O3 V3 O8 156.37(13) . 2_666 ?
O3 V3 O7 95.08(15) . . ?
O3 V3 O14 82.10(13) . 2_666 ?
O3 V3 O6 94.69(17) . . ?
O6 V3 V4 121.76(11) . . ?
O6 V3 V5 123.91(12) . 2_666 ?
O6 V3 V1 83.93(11) . . ?
O6 V3 O8 83.78(14) . 2_666 ?
O6 V3 O14 78.06(13) . 2_666 ?
O11 V3 V4 137.57(14) . . ?
O11 V3 V5 91.01(14) . 2_666 ?
O11 V3 V1 136.71(14) . . ?
O11 V3 O8 100.19(16) . 2_666 ?
O11 V3 O7 101.78(17) . . ?
O11 V3 O14 174.55(16) . 2_666 ?
O11 V3 O3 103.27(17) . . ?
O11 V3 O6 100.38(17) . . ?
V4 V1 V3 59.91(2) . . ?
V5 V1 V4 61.00(2) . . ?
V5 V1 V3 92.65(3) . . ?
V2 V1 V4 91.54(3) . . ?
V2 V1 V5 59.96(3) . . ?
V2 V1 V3 63.95(3) . . ?
O14 V1 V4 43.66(7) 2_666 . ?
O14 V1 V5 46.63(7) 2_666 . ?
O14 V1 V3 46.03(7) 2_666 . ?
O14 V1 V2 47.92(7) 2_666 . ?
O4 V1 V4 30.41(9) . . ?
O4 V1 V5 80.88(9) . . ?
O4 V1 V3 78.30(9) . . ?
O4 V1 V2 121.95(10) . . ?
O4 V1 O14 74.06(12) . 2_666 ?
O5 V1 V4 79.15(11) . . ?
O5 V1 V5 32.30(10) . . ?
O5 V1 V3 124.53(11) . . ?
O5 V1 V2 83.06(11) . . ?
O5 V1 O14 78.61(13) . 2_666 ?
O5 V1 O4 84.31(14) . . ?
O5 V1 O3 153.42(15) . . ?
O3 V1 V4 77.34(11) . . ?
O3 V1 V5 122.47(11) . . ?
O3 V1 V3 30.02(10) . . ?
O3 V1 V2 85.35(10) . . ?
O3 V1 O14 75.88(12) . 2_666 ?
O3 V1 O4 81.70(14) . . ?
O2 V1 V4 124.65(12) . . ?
O2 V1 V5 83.52(12) . . ?
O2 V1 V3 83.02(12) . . ?
O2 V1 V2 33.26(12) . . ?
O2 V1 O14 81.00(14) . 2_666 ?
O2 V1 O4 154.98(15) . . ?
O2 V1 O5 92.85(16) . . ?
O2 V1 O3 90.42(16) . . ?
O1 V1 V4 131.46(15) . . ?
O1 V1 V5 135.42(13) . . ?
O1 V1 V3 131.66(14) . . ?
O1 V1 V2 137.00(15) . . ?
O1 V1 O14 174.70(17) . 2_666 ?
O1 V1 O4 101.04(18) . . ?
O1 V1 O5 103.15(17) . . ?
O1 V1 O3 101.64(17) . . ?
O1 V1 O2 103.80(19) . . ?
V4 V2 V5 62.55(3) 2_666 . ?
V4 V2 V1 92.49(3) 2_666 . ?
V1 V2 V5 60.48(3) . . ?
O14 V2 V4 43.29(8) 2_666 2_666 ?
O14 V2 V5 46.99(7) 2_666 . ?
O14 V2 V1 49.20(8) 2_666 . ?
O12 V2 V4 31.39(9) 2_666 2_666 ?
O12 V2 V5 84.11(9) 2_666 . ?
O12 V2 V1 123.81(9) 2_666 . ?
O12 V2 O14 74.62(12) 2_666 2_666 ?
O9 V2 V4 80.67(12) . 2_666 ?
O9 V2 V5 33.17(10) . . ?
O9 V2 V1 84.63(11) . . ?
O9 V2 O14 79.64(12) . 2_666 ?
O9 V2 O12 86.94(15) . 2_666 ?
O9 V2 O6 154.79(15) . . ?
O9 V2 O2 93.92(17) . . ?
O6 V2 V4 77.22(11) . 2_666 ?
O6 V2 V5 122.99(10) . . ?
O6 V2 V1 84.37(11) . . ?
O6 V2 O14 76.00(12) . 2_666 ?
O6 V2 O12 80.50(15) . 2_666 ?
O2 V2 V4 124.69(11) . 2_666 ?
O2 V2 V5 83.38(11) . . ?
O2 V2 V1 32.43(11) . . ?
O2 V2 O14 81.46(14) . 2_666 ?
O2 V2 O12 155.52(15) . 2_666 ?
O2 V2 O6 88.83(16) . . ?
O10 V2 V4 131.29(17) . 2_666 ?
O10 V2 V5 136.66(17) . . ?
O10 V2 V1 136.07(17) . . ?
O10 V2 O14 173.62(18) . 2_666 ?
O10 V2 O12 99.89(19) . 2_666 ?
O10 V2 O9 103.6(2) . . ?
O10 V2 O6 100.09(19) . . ?
O10 V2 O2 103.7(2) . . ?
V4 O8 V5 107.87(14) . . ?
V4 O8 V3 107.56(14) . 2_666 ?
V5 O8 V3 97.18(13) . 2_666 ?
V4 O7 V5 108.01(15) . 2_666 ?
V3 O7 V4 106.96(14) . . ?
V3 O7 V5 100.20(14) . 2_666 ?
V4 O14 V4 101.65(13) . 2_666 ?
V4 O14 V5 93.87(11) . 2_666 ?
V4 O14 V5 91.12(10) 2_666 2_666 ?
V4 O14 V3 95.80(11) . 2_666 ?
V4 O14 V3 89.91(10) 2_666 2_666 ?
V4 O14 V1 87.44(10) 2_666 2_666 ?
V4 O14 V1 170.83(15) . 2_666 ?
V4 O14 V2 169.89(16) 2_666 2_666 ?
V4 O14 V2 87.98(10) . 2_666 ?
V5 O14 V1 84.57(10) 2_666 2_666 ?
V5 O14 V2 85.08(10) 2_666 2_666 ?
V3 O14 V5 169.86(16) 2_666 2_666 ?
V3 O14 V1 85.40(10) 2_666 2_666 ?
V3 O14 V2 92.21(10) 2_666 2_666 ?
V2 O14 V1 82.88(11) 2_666 2_666 ?
V4 O4 V1 111.67(16) . . ?
V5 O5 V1 114.77(17) . . ?
V4 O12 V2 109.30(17) . 2_666 ?
V2 O9 V5 114.81(17) . . ?
V3 O3 V1 116.25(17) . . ?
V3 O6 V2 111.74(16) . . ?
V1 O2 V2 114.31(19) . . ?
H2A N2 H2B 120.0 . . ?
C3 N2 H2A 120.0 . . ?
C3 N2 H2B 120.0 . . ?
C19 N3 C20 121.9(6) . . ?
C11 N3 C19 120.4(5) . . ?
C11 N3 C20 117.7(6) . . ?
H4A N4 H4B 108.9 . . ?
C13 N4 H4A 109.0 . . ?
C13 N4 H4B 109.7 . . ?
C9 N1 C10 120.9(7) . . ?
C9 N1 C1 124.7(6) . . ?
C1 N1 C10 114.4(7) . . ?
N4 C13 C14 122.5(5) . . ?
N4 C13 C12 120.8(5) . . ?
C12 C13 C14 116.7(5) . . ?
C19 C14 C13 120.0(5) . . ?
C15 C14 C13 122.4(5) . . ?
C15 C14 C19 117.5(5) . . ?
N3 C19 C14 119.9(5) . . ?
N3 C19 C18 120.3(5) . . ?
C18 C19 C14 119.7(5) . . ?
C21 N5 C22 119.0(8) . . ?
C23 N5 C21 120.8(7) . . ?
C23 N5 C22 120.2(8) . . ?
N2 C3 C4 123.1(6) . . ?
N2 C3 C2 119.0(6) . . ?
C4 C3 C2 117.9(5) . . ?
C19 C18 H18 120.2 . . ?
C17 C18 C19 119.6(6) . . ?
C17 C18 H18 120.2 . . ?
C14 C15 H15 118.5 . . ?
C16 C15 C14 122.9(6) . . ?
C16 C15 H15 118.5 . . ?
N1 C9 C4 114.8(6) . . ?
C8 C9 N1 123.9(7) . . ?
C8 C9 C4 121.3(6) . . ?
C3 C4 C9 121.4(5) . . ?
C5 C4 C3 122.5(6) . . ?
C5 C4 C9 116.1(6) . . ?
C13 C12 H12 119.2 . . ?
C11 C12 C13 121.5(6) . . ?
C11 C12 H12 119.2 . . ?
C4 C5 H5 117.7 . . ?
C4 C5 C6 124.5(7) . . ?
C6 C5 H5 117.7 . . ?
C3 C2 H2 121.2 . . ?
C1 C2 C3 117.7(7) . . ?
C1 C2 H2 121.2 . . ?
N3 C11 C12 121.4(6) . . ?
N3 C11 H11 119.3 . . ?
C12 C11 H11 119.3 . . ?
C15 C16 H16 120.1 . . ?
C15 C16 C17 119.7(7) . . ?
C17 C16 H16 120.1 . . ?
C9 C8 H8 120.3 . . ?
C9 C8 C7 119.5(6) . . ?
C7 C8 H8 120.3 . . ?
C18 C17 Cl2 119.9(5) . . ?
C18 C17 C16 120.5(6) . . ?
C16 C17 Cl2 119.6(6) . . ?
N3 C20 H20A 109.5 . . ?
N3 C20 H20B 109.5 . . ?
N3 C20 H20C 109.5 . . ?
H20A C20 H20B 109.5 . . ?
H20A C20 H20C 109.5 . . ?
H20B C20 H20C 109.5 . . ?
C5 C6 H6 121.4 . . ?
C5 C6 C7 117.3(7) . . ?
C7 C6 H6 121.4 . . ?
C8 C7 Cl1 120.6(6) . . ?
C6 C7 Cl1 117.9(6) . . ?
C6 C7 C8 121.4(7) . . ?
N1 C10 H10A 109.5 . . ?
N1 C10 H10B 109.5 . . ?
N1 C10 H10C 109.5 . . ?
H10A C10 H10B 109.5 . . ?
H10A C10 H10C 109.5 . . ?
H10B C10 H10C 109.5 . . ?
N5 C21 H21A 109.5 . . ?
N5 C21 H21B 109.5 . . ?
N5 C21 H21C 109.5 . . ?
H21A C21 H21B 109.5 . . ?
H21A C21 H21C 109.5 . . ?
H21B C21 H21C 109.5 . . ?
N5 C23 H23 117.8 . . ?
O15 C23 N5 124.4(7) . . ?
O15 C23 H23 117.8 . . ?
N5 C22 H22A 109.5 . . ?
N5 C22 H22B 109.5 . . ?
N5 C22 H22C 109.5 . . ?
H22A C22 H22B 109.5 . . ?
H22A C22 H22C 109.5 . . ?
H22B C22 H22C 109.5 . . ?
N1 C1 H1 118.4 . . ?
C2 C1 N1 123.2(7) . . ?
C2 C1 H1 118.4 . . ?

loop_
_geom_bond_atom_site_label_1
_geom_bond_atom_site_label_2
_geom_bond_distance
_geom_bond_site_symmetry_2
_geom_bond_publ_flag
V4 V3 3.1010(10) . ?
V4 V1 3.1004(12) . ?
V4 V2 3.0494(12) 2_666 ?
V4 O8 1.931(3) . ?
V4 O7 1.932(3) . ?
V4 O14 2.092(3) . ?
V4 O14 2.142(3) 2_666 ?
V4 O4 1.689(3) . ?
V4 O12 1.683(3) . ?
V5 V3 3.0130(12) 2_666 ?
V5 V1 3.0945(11) . ?
V5 V2 3.0783(12) . ?
V5 O8 1.958(3) . ?
V5 O7 2.000(3) 2_666 ?
V5 O14 2.259(3) 2_666 ?
V5 O5 1.821(3) . ?
V5 O9 1.855(3) . ?
V5 O13 1.600(3) . ?
V3 V1 3.1096(11) . ?
V3 O8 2.059(3) 2_666 ?
V3 O7 1.927(3) . ?
V3 O14 2.245(3) 2_666 ?
V3 O3 1.735(4) . ?
V3 O6 1.952(4) . ?
V3 O11 1.613(3) . ?
V1 V2 3.0660(12) . ?
V1 O14 2.339(3) 2_666 ?
V1 O4 2.050(3) . ?
V1 O5 1.853(3) . ?
V1 O3 1.925(3) . ?
V1 O2 1.804(4) . ?
V1 O1 1.592(4) . ?
V2 O14 2.293(3) 2_666 ?
V2 O12 2.047(4) 2_666 ?
V2 O9 1.798(4) . ?
V2 O6 1.999(4) . ?
V2 O2 1.845(4) . ?
V2 O10 1.597(4) . ?
Cl2 C17 1.716(6) . ?
Cl1 C7 1.758(8) . ?
N2 H2A 0.8600 . ?
N2 H2B 0.8600 . ?
N2 C3 1.302(7) . ?
N3 C19 1.376(7) . ?
N3 C11 1.358(9) . ?
N3 C20 1.463(8) . ?
N4 H4A 0.8642 . ?
N4 H4B 0.8649 . ?
N4 C13 1.335(7) . ?
N1 C9 1.351(8) . ?
N1 C10 1.469(10) . ?
N1 C1 1.368(10) . ?
C13 C14 1.435(7) . ?
C13 C12 1.402(8) . ?
C14 C19 1.403(7) . ?
C14 C15 1.398(8) . ?
C19 C18 1.402(8) . ?
N5 C21 1.406(9) . ?
N5 C23 1.331(11) . ?
N5 C22 1.416(10) . ?
C3 C4 1.391(9) . ?
C3 C2 1.494(10) . ?
C18 H18 0.9300 . ?
C18 C17 1.375(10) . ?
C15 H15 0.9300 . ?
C15 C16 1.331(8) . ?
C9 C4 1.478(9) . ?
C9 C8 1.299(10) . ?
C4 C5 1.325(9) . ?
C12 H12 0.9300 . ?
C12 C11 1.367(9) . ?
C5 H5 0.9300 . ?
C5 C6 1.371(9) . ?
C2 H2 0.9300 . ?
C2 C1 1.320(10) . ?
C11 H11 0.9300 . ?
O15 C23 1.305(11) . ?
C16 H16 0.9300 . ?
C16 C17 1.387(10) . ?
C8 H8 0.9300 . ?
C8 C7 1.403(10) . ?
C20 H20A 0.9600 . ?
C20 H20B 0.9600 . ?
C20 H20C 0.9600 . ?
C6 H6 0.9300 . ?
C6 C7 1.377(10) . ?
C10 H10A 0.9600 . ?
C10 H10B 0.9600 . ?
C10 H10C 0.9600 . ?
C21 H21A 0.9600 . ?
C21 H21B 0.9600 . ?
C21 H21C 0.9600 . ?
C23 H23 0.9300 . ?
C22 H22A 0.9600 . ?
C22 H22B 0.9600 . ?
C22 H22C 0.9600 . ?
C1 H1 0.9300 . ?

loop_
_geom_hbond_atom_site_label_D
_geom_hbond_atom_site_label_H
_geom_hbond_atom_site_label_A
_geom_hbond_distance_DH
_geom_hbond_distance_HA
_geom_hbond_distance_DA
_geom_hbond_angle_DHA
_geom_hbond_site_symmetry_A
_geom_hbond_publ_flag
N2 H2A O8 0.86 2.06 2.887(5) 159.8 . yes
N2 H2A O6 0.86 3.20 3.781(6) 127.0 2_666 yes
N2 H2B O13 0.86 2.07 2.911(6) 164.4 2_766 yes
N4 H4A O11 0.86 2.39 3.085(6) 137.9 1_655 yes
N4 H4B O5 0.86 2.12 2.844(5) 141.3 . yes
C15 H15 O3 0.93 2.51 3.114(6) 123.1 1_655 yes
C15 H15 O11 0.93 2.58 3.507(7) 171.9 1_655 yes
C12 H12 O5 0.93 2.97 3.632(8) 129.0 . yes
C12 H12 O1 0.93 2.49 3.410(7) 168.1 . yes
C5 H5 O8 0.93 2.57 3.482(7) 166.4 . yes
C5 H5 O4 0.93 2.72 3.322(8) 123.1 . yes
C5 H5 O12 0.93 2.91 3.621(8) 134.4 . yes
C2 H2 O7 0.93 2.69 3.425(8) 137.0 1_655 yes
C2 H2 O9 0.93 2.73 3.625(9) 161.5 2_766 yes
C2 H2 O13 0.93 2.69 3.382(8) 131.6 2_766 yes
C11 H11 O1 0.93 2.42 3.214(7) 142.8 2_665 yes
C16 H16 O4 0.93 2.81 3.703(8) 162.1 1_655 yes
C16 H16 O1 0.93 3.03 3.751(7) 135.6 1_655 yes
C8 H8 O15 0.93 2.92 3.825(10) 165.2 1_665 yes
C20 H20B O2 0.96 2.89 3.759(8) 150.6 2_665 yes
C20 H20B O1 0.96 2.87 3.663(9) 140.2 2_665 yes
C6 H6 O16 0.93 2.97 3.602(11) 126.6 1_455 yes
C10 H10A O15 0.96 3.24 3.874(14) 125.3 1_665 yes
C10 H10B O16 0.96 2.05 2.993(12) 165.0 . yes
C10 H10C O6 0.96 3.02 3.642(10) 123.8 1_665 yes
C21 H21A O15 0.96 2.62 3.387(12) 137.4 2 yes
C21 H21B O10 0.96 2.37 3.164(10) 139.9 2 yes
C23 H23 O11 0.93 2.62 3.269(9) 127.7 . yes
C23 H23 N2 0.93 3.19 3.979(10) 143.5 2_666 yes
C22 H22A Cl2 0.96 2.94 3.839(11) 155.9 2_665 yes
C22 H22B O9 0.96 2.43 3.211(11) 137.9 1_455 yes
C22 H22B O13 0.96 2.98 3.897(14) 160.3 1_455 yes
C1 H1 O16 0.93 2.81 3.502(13) 132.4 2_876 yes
C1 H1 O16 0.93 2.43 3.253(10) 147.5 . yes

loop_
_geom_torsion_atom_site_label_1
_geom_torsion_atom_site_label_2
_geom_torsion_atom_site_label_3
_geom_torsion_atom_site_label_4
_geom_torsion
_geom_torsion_site_symmetry_1
_geom_torsion_site_symmetry_2
_geom_torsion_site_symmetry_3
_geom_torsion_site_symmetry_4
_geom_torsion_publ_flag
V4 V3 O3 V1 49.75(16) . . . . ?
V4 V1 O5 V5 51.63(15) . . . . ?
V4 V1 O2 V2 -6.0(3) . . . . ?
V4 V2 O9 V5 -52.95(17) 2_666 . . . ?
V4 V2 O2 V1 7.8(3) 2_666 . . . ?
V5 V3 O3 V1 80.9(2) 2_666 . . . ?
V5 V1 O2 V2 41.79(17) . . . . ?
V5 V2 O2 V1 -42.07(17) . . . . ?
V3 V4 O4 V1 -48.05(12) . . . . ?
V3 V4 O12 V2 79.7(2) . . . 2_666 ?
V3 V5 O5 V1 -82.3(2) 2_666 . . . ?
V3 V5 O9 V2 85.4(2) 2_666 . . . ?
V3 V1 O5 V5 10.4(2) . . . . ?
V3 V1 O2 V2 -51.69(17) . . . . ?
V1 V4 O12 V2 177.92(6) . . . 2_666 ?
V1 V5 O9 V2 -40.17(18) . . . . ?
V1 V2 O9 V5 40.46(17) . . . . ?
V2 V4 O4 V1 -177.39(6) 2_666 . . . ?
V2 V5 O5 V1 41.07(15) . . . . ?
V2 V1 O5 V5 -41.28(16) . . . . ?
O8 V4 O4 V1 78.72(16) . . . . ?
O8 V4 O12 V2 -83.60(17) . . . 2_666 ?
O8 V5 O5 V1 -84.17(18) . . . . ?
O8 V5 O9 V2 30.2(5) . . . . ?
O8 V3 O3 V1 13.5(5) 2_666 . . . ?
O7 V4 O4 V1 -82.06(16) . . . . ?
O7 V4 O12 V2 77.40(17) . . . 2_666 ?
O7 V5 O5 V1 -20.5(5) 2_666 . . . ?
O7 V5 O9 V2 84.8(2) 2_666 . . . ?
O7 V3 O3 V1 83.08(19) . . . . ?
O14 V4 O4 V1 -1.6(6) . . . . ?
O14 V4 O4 V1 -1.59(14) 2_666 . . . ?
O14 V4 O12 V2 -1.5(7) 2_666 . . 2_666 ?
O14 V4 O12 V2 -3.22(15) . . . 2_666 ?
O14 V5 O5 V1 -7.28(17) 2_666 . . . ?
O14 V5 O9 V2 9.14(19) 2_666 . . . ?
O14 V3 O3 V1 5.53(18) 2_666 . . . ?
O14 V1 O5 V5 7.10(16) 2_666 . . . ?
O14 V1 O2 V2 -5.22(18) 2_666 . . . ?
O14 V2 O9 V5 -8.99(18) 2_666 . . . ?
O14 V2 O2 V1 5.32(19) 2_666 . . . ?
O4 V4 O12 V2 176.67(14) . . . 2_666 ?
O4 V1 O5 V5 81.94(19) . . . . ?
O4 V1 O2 V2 -9.9(5) . . . . ?
O5 V5 O9 V2 -71.5(2) . . . . ?
O5 V1 O2 V2 72.8(2) . . . . ?
O12 V4 O4 V1 178.84(14) . . . . ?
O12 V2 O9 V5 -83.9(2) 2_666 . . . ?
O12 V2 O2 V1 17.7(5) 2_666 . . . ?
O9 V5 O5 V1 71.49(19) . . . . ?
O9 V2 O2 V1 -73.6(2) . . . . ?
O3 V1 O5 V5 23.5(4) . . . . ?
O3 V1 O2 V2 -80.9(2) . . . . ?
O6 V3 O3 V1 -71.7(2) . . . . ?
O6 V2 O9 V5 -24.0(5) . . . . ?
O6 V2 O2 V1 81.3(2) . . . . ?
O11 V3 O3 V1 -173.5(2) . . . . ?
O13 V5 O5 V1 174.51(19) . . . . ?
O13 V5 O9 V2 -174.6(2) . . . . ?
O2 V1 O5 V5 -73.1(2) . . . . ?
O2 V2 O9 V5 71.6(2) . . . . ?
O1 V1 O5 V5 -178.0(2) . . . . ?
O1 V1 O2 V2 177.0(2) . . . . ?
O10 V2 O9 V5 176.6(2) . . . . ?
O10 V2 O2 V1 -178.6(2) . . . . ?
N2 C3 C4 C9 177.8(6) . . . . ?
N2 C3 C4 C5 -0.4(10) . . . . ?
N2 C3 C2 C1 179.1(8) . . . . ?
N3 C19 C18 C17 -179.1(6) . . . . ?
N4 C13 C14 C19 179.5(5) . . . . ?
N4 C13 C14 C15 -0.4(9) . . . . ?
N4 C13 C12 C11 -179.7(6) . . . . ?
N1 C9 C4 C3 0.7(9) . . . . ?
N1 C9 C4 C5 179.0(6) . . . . ?
N1 C9 C8 C7 179.0(7) . . . . ?
C13 C14 C19 N3 -0.2(8) . . . . ?
C13 C14 C19 C18 -179.3(5) . . . . ?
C13 C14 C15 C16 179.0(6) . . . . ?
C13 C12 C11 N3 0.6(11) . . . . ?
C14 C13 C12 C11 -1.5(9) . . . . ?
C14 C19 C18 C17 0.0(9) . . . . ?
C14 C15 C16 C17 0.5(11) . . . . ?
C19 N3 C11 C12 0.6(10) . . . . ?
C19 C14 C15 C16 -0.8(9) . . . . ?
C19 C18 C17 Cl2 179.4(5) . . . . ?
C19 C18 C17 C16 -0.3(10) . . . . ?
C3 C4 C5 C6 -178.4(7) . . . . ?
C3 C2 C1 N1 5.5(14) . . . . ?
C15 C14 C19 N3 179.7(5) . . . . ?
C15 C14 C19 C18 0.5(8) . . . . ?
C15 C16 C17 Cl2 -179.6(5) . . . . ?
C15 C16 C17 C18 0.1(11) . . . . ?
C9 N1 C1 C2 -5.7(14) . . . . ?
C9 C4 C5 C6 3.2(10) . . . . ?
C9 C8 C7 Cl1 177.9(6) . . . . ?
C9 C8 C7 C6 0.9(12) . . . . ?
C4 C3 C2 C1 -2.4(11) . . . . ?
C4 C9 C8 C7 -0.4(11) . . . . ?
C4 C5 C6 C7 -2.9(12) . . . . ?
C12 C13 C14 C19 1.3(8) . . . . ?
C12 C13 C14 C15 -178.6(6) . . . . ?
C5 C6 C7 Cl1 -176.4(6) . . . . ?
C5 C6 C7 C8 0.7(12) . . . . ?
C2 C3 C4 C9 -0.5(9) . . . . ?
C2 C3 C4 C5 -178.8(6) . . . . ?
C11 N3 C19 C14 -0.8(8) . . . . ?
C11 N3 C19 C18 178.3(6) . . . . ?
C8 C9 C4 C3 -179.9(7) . . . . ?
C8 C9 C4 C5 -1.5(9) . . . . ?
C20 N3 C19 C14 178.7(6) . . . . ?
C20 N3 C19 C18 -2.2(9) . . . . ?
C20 N3 C11 C12 -178.9(7) . . . . ?
C10 N1 C9 C4 179.2(6) . . . . ?
C10 N1 C9 C8 -0.2(11) . . . . ?
C10 N1 C1 C2 177.2(9) . . . . ?
C21 N5 C23 O15 -4.5(14) . . . . ?
C22 N5 C23 O15 173.1(9) . . . . ?
C1 N1 C9 C4 2.3(10) . . . . ?
C1 N1 C9 C8 -177.2(8) . . . . ?

loop_
_exptl_oxdiff_crystal_face_indexfrac_h
_exptl_oxdiff_crystal_face_indexfrac_k
_exptl_oxdiff_crystal_face_indexfrac_l
_exptl_oxdiff_crystal_face_x
_exptl_oxdiff_crystal_face_y
_exptl_oxdiff_crystal_face_z
14.0000 2.0000 -10.0000 -0.1174 -0.4165 0.8984
-15.0000 4.0000 3.0000 -0.2151 0.1761 -0.9545
0.0000 8.0000 11.0000 0.6726 -0.6282 -0.3049
2.0000 -8.0000 19.0000 0.9748 0.1733 -0.0328
-8.0000 -13.0000 13.0000 0.3217 0.8594 -0.4150
6.0000 -17.0000 6.0000 0.2967 0.7663 0.5434
-3.0000 9.0000 -19.0000 -0.9916 -0.2033 -0.0406
13.0000 -3.0000 -11.0000 -0.2540 -0.0706 0.9450
-1.0000 18.0000 -7.0000 -0.1990 -0.9661 -0.2661
11.0000 -12.0000 10.0000 0.7041 0.2590 0.6758
-1.0000 -6.0000 -13.0000 -0.7844 0.5640 0.2439
